data_4082592
loop_
_publ_author_name
'K\"ampfe, Alexander'
'Kroke, Edwin'
'Wagler, J\"org'

_publ_section_title
;
 Silicon Compounds of 1,1-Bis(pyrrol-2-yl)ethenes: Molecular Structures
 and Chemical and Spectroscopic Properties
;
_journal_issue 1
_journal_name_full Organometallics
_journal_page_first 112
_journal_paper_doi 10.1021/om400868w
_journal_volume 33
_journal_year 2014
_chemical_formula_moiety 'C21 H30 N2 Si'
_chemical_formula_sum 'C21 H30 N2 Si'
_chemical_formula_weight 338.56
_chemical_name_systematic
;
 ?
;
_space_group_IT_number 4
_symmetry_cell_setting monoclinic
_symmetry_space_group_name_Hall 'P 2yb'
_symmetry_space_group_name_H-M 'P 1 21 1'
_atom_sites_solution_hydrogens geom
_atom_sites_solution_primary direct
_atom_sites_solution_secondary difmap
_audit_creation_method SHELXL-97
_cell_angle_alpha 90.00
_cell_angle_beta 90.057(3)
_cell_angle_gamma 90.00
_cell_formula_units_Z 4
_cell_length_a 8.9042(3)
_cell_length_b 22.3350(11)
_cell_length_c 9.5791(3)
_cell_measurement_reflns_used 26467
_cell_measurement_temperature 90(2)
_cell_measurement_theta_max 27.12
_cell_measurement_theta_min 2.46
_cell_volume 1905.05(13)
_computing_cell_refinement 'STOE X-AREA'
_computing_data_collection 'STOE X-AREA'
_computing_data_reduction 'STOE X-RED'
_computing_molecular_graphics 'ORTEP32 (Farugia)'
_computing_publication_material 'CIFTAB (Sheldrick)'
_computing_structure_refinement 'SHELXL-97 (Sheldrick, 1997)'
_computing_structure_solution 'SHELXS-97 (Sheldrick, 1990)'
_diffrn_ambient_temperature 90(2)
_diffrn_measured_fraction_theta_full 0.995
_diffrn_measured_fraction_theta_max 0.995
_diffrn_measurement_device_type 'STOE IPDS-2T'
_diffrn_measurement_method 'omega scans'
_diffrn_radiation_monochromator graphite
_diffrn_radiation_source 'fine-focus sealed tube'
_diffrn_radiation_type MoK\a
_diffrn_radiation_wavelength 0.71073
_diffrn_reflns_av_R_equivalents 0.0453
_diffrn_reflns_av_sigmaI/netI 0.0488
_diffrn_reflns_limit_h_max 11
_diffrn_reflns_limit_h_min -9
_diffrn_reflns_limit_k_max 28
_diffrn_reflns_limit_k_min -28
_diffrn_reflns_limit_l_max 12
_diffrn_reflns_limit_l_min -12
_diffrn_reflns_number 17701
_diffrn_reflns_theta_full 26.83
_diffrn_reflns_theta_max 26.83
_diffrn_reflns_theta_min 2.80
_exptl_absorpt_coefficient_mu 0.128
_exptl_absorpt_correction_T_max 0.9929
_exptl_absorpt_correction_T_min 0.9714
_exptl_absorpt_correction_type integration
_exptl_absorpt_process_details XShape
_exptl_crystal_colour orange
_exptl_crystal_density_diffrn 1.180
_exptl_crystal_density_method 'not measured'
_exptl_crystal_description plate
_exptl_crystal_F_000 736
_exptl_crystal_size_max 0.25
_exptl_crystal_size_mid 0.22
_exptl_crystal_size_min 0.05
_refine_diff_density_max 0.244
_refine_diff_density_min -0.206
_refine_diff_density_rms 0.043
_refine_ls_abs_structure_details 'Flack H D (1983), Acta Cryst. A39, 876-881'
_refine_ls_abs_structure_Flack 0.30(12)
_refine_ls_extinction_method none
_refine_ls_goodness_of_fit_ref 1.055
_refine_ls_hydrogen_treatment constr
_refine_ls_matrix_type full
_refine_ls_number_parameters 446
_refine_ls_number_reflns 8085
_refine_ls_number_restraints 1
_refine_ls_restrained_S_all 1.055
_refine_ls_R_factor_all 0.0474
_refine_ls_R_factor_gt 0.0396
_refine_ls_shift/su_max 0.000
_refine_ls_shift/su_mean 0.000
_refine_ls_structure_factor_coef Fsqd
_refine_ls_weighting_details 'calc w=1/[\s^2^(Fo^2^)+(0.0325P)^2^+0.6051P] where P=(Fo^2^+2Fc^2^)/3'
_refine_ls_weighting_scheme calc
_refine_ls_wR_factor_gt 0.0807
_refine_ls_wR_factor_ref 0.0844
_reflns_number_gt 7486
_reflns_number_total 8085
_reflns_threshold_expression >2sigma(I)
_cod_data_source_file om400868w_si_002.cif
_cod_data_source_block compound4c_in_P21
_cod_original_sg_symbol_Hall P2yb
_cod_original_sg_symbol_H-M P21
_cod_database_code 4082592

loop_
_symmetry_equiv_pos_as_xyz
'x, y, z'
'-x, y+1/2, -z'

loop_
_atom_site_label
_atom_site_type_symbol
_atom_site_fract_x
_atom_site_fract_y
_atom_site_fract_z
_atom_site_U_iso_or_equiv
_atom_site_adp_type
_atom_site_occupancy
_atom_site_symmetry_multiplicity
_atom_site_calc_flag
_atom_site_refinement_flags
Si1 Si 0.47537(10) 0.45733(3) 0.03879(8) 0.01598(16) Uani 1 1 d .
N1 N 0.3630(3) 0.52191(11) 0.0429(3) 0.0178(5) Uani 1 1 d .
N2 N 0.3471(3) 0.40387(11) -0.0257(2) 0.0159(5) Uani 1 1 d .
C1 C 0.3982(4) 0.57596(14) 0.1099(3) 0.0239(7) Uani 1 1 d .
C2 C 0.2729(4) 0.61097(13) 0.1146(3) 0.0214(6) Uani 1 1 d .
C3 C 0.1515(4) 0.57789(13) 0.0481(3) 0.0172(6) Uani 1 1 d .
C4 C 0.2115(4) 0.52455(13) 0.0024(3) 0.0162(6) Uani 1 1 d .
C5 C 0.1447(4) 0.47737(13) -0.0872(3) 0.0140(6) Uani 1 1 d .
C6 C 0.2011(3) 0.41543(13) -0.0758(3) 0.0143(6) Uani 1 1 d .
C7 C 0.1344(4) 0.36152(13) -0.1094(3) 0.0158(6) Uani 1 1 d .
C8 C 0.2416(4) 0.31532(14) -0.0816(3) 0.0193(7) Uani 1 1 d .
C9 C 0.3705(4) 0.34186(13) -0.0312(3) 0.0177(6) Uani 1 1 d .
C10 C 0.5545(4) 0.59025(16) 0.1621(4) 0.0338(9) Uani 1 1 d .
H10A H 0.5615 0.6331 0.1833 0.051 Uiso 1 1 calc R
H10B H 0.6281 0.5799 0.0900 0.051 Uiso 1 1 calc R
H10C H 0.5751 0.5670 0.2467 0.051 Uiso 1 1 calc R
C11 C 0.2609(4) 0.67360(15) 0.1746(3) 0.0279(7) Uani 1 1 d .
H11A H 0.3542 0.6958 0.1529 0.033 Uiso 1 1 calc R
H11B H 0.1766 0.6947 0.1285 0.033 Uiso 1 1 calc R
C12 C 0.2361(6) 0.67469(17) 0.3308(4) 0.0438(11) Uani 1 1 d .
H12A H 0.1371 0.6579 0.3523 0.066 Uiso 1 1 calc R
H12B H 0.2412 0.7161 0.3644 0.066 Uiso 1 1 calc R
H12C H 0.3140 0.6508 0.3770 0.066 Uiso 1 1 calc R
C13 C -0.0074(4) 0.59984(14) 0.0359(3) 0.0238(7) Uani 1 1 d .
H13A H -0.0164 0.6262 -0.0455 0.036 Uiso 1 1 calc R
H13B H -0.0344 0.6221 0.1205 0.036 Uiso 1 1 calc R
H13C H -0.0752 0.5656 0.0249 0.036 Uiso 1 1 calc R
C14 C 0.0362(4) 0.49134(12) -0.1805(3) 0.0179(6) Uani 1 1 d .
H14A H -0.0044 0.4612 -0.2394 0.021 Uiso 1 1 calc R
H14B H 0.0005 0.5313 -0.1871 0.021 Uiso 1 1 calc R
C15 C -0.0250(4) 0.35052(14) -0.1593(3) 0.0211(6) Uani 1 1 d .
H15A H -0.0914 0.3814 -0.1212 0.032 Uiso 1 1 calc R
H15B H -0.0585 0.3110 -0.1275 0.032 Uiso 1 1 calc R
H15C H -0.0279 0.3520 -0.2615 0.032 Uiso 1 1 calc R
C16 C 0.2160(4) 0.24940(14) -0.1051(3) 0.0238(7) Uani 1 1 d .
H16A H 0.1185 0.2380 -0.0631 0.029 Uiso 1 1 calc R
H16B H 0.2957 0.2266 -0.0564 0.029 Uiso 1 1 calc R
C17 C 0.2153(5) 0.23148(14) -0.2603(3) 0.0270(8) Uani 1 1 d .
H17A H 0.1380 0.2544 -0.3098 0.041 Uiso 1 1 calc R
H17B H 0.1937 0.1886 -0.2687 0.041 Uiso 1 1 calc R
H17C H 0.3138 0.2400 -0.3013 0.041 Uiso 1 1 calc R
C18 C 0.5186(5) 0.31404(14) 0.0077(3) 0.0265(7) Uani 1 1 d .
H18A H 0.5383 0.3208 0.1071 0.040 Uiso 1 1 calc R
H18B H 0.5988 0.3323 -0.0478 0.040 Uiso 1 1 calc R
H18C H 0.5151 0.2709 -0.0110 0.040 Uiso 1 1 calc R
C19 C 0.5909(4) 0.43895(14) 0.1972(3) 0.0219(7) Uani 1 1 d .
H19A H 0.5841 0.4692 0.2725 0.026 Uiso 1 1 calc R
H19B H 0.5743 0.3980 0.2338 0.026 Uiso 1 1 calc R
C20 C 0.7342(4) 0.44511(16) 0.1040(3) 0.0269(7) Uani 1 1 d .
H20A H 0.7898 0.4068 0.0985 0.032 Uiso 1 1 calc R
H20B H 0.8021 0.4767 0.1398 0.032 Uiso 1 1 calc R
C21 C 0.6656(3) 0.46300(15) -0.0427(3) 0.0236(7) Uani 1 1 d .
H21A H 0.6841 0.4332 -0.1173 0.028 Uiso 1 1 calc R
H21B H 0.6925 0.5039 -0.0738 0.028 Uiso 1 1 calc R
Si2 Si 0.97308(10) 0.39779(3) 0.41896(8) 0.01620(16) Uani 1 1 d .
N3 N 0.8444(3) 0.44922(11) 0.4873(2) 0.0162(5) Uani 1 1 d .
N4 N 0.8589(3) 0.33428(11) 0.3986(2) 0.0176(5) Uani 1 1 d .
C22 C 0.8601(4) 0.51183(13) 0.4930(3) 0.0221(7) Uani 1 1 d .
C23 C 0.7310(4) 0.53555(13) 0.5452(3) 0.0206(7) Uani 1 1 d .
C24 C 0.6301(4) 0.48745(13) 0.5767(3) 0.0169(6) Uani 1 1 d .
C25 C 0.7021(4) 0.43522(13) 0.5413(3) 0.0156(6) Uani 1 1 d .
C26 C 0.6516(4) 0.37224(13) 0.5499(3) 0.0160(6) Uani 1 1 d .
C27 C 0.7110(3) 0.32961(12) 0.4469(3) 0.0150(6) Uani 1 1 d .
C28 C 0.6445(4) 0.28011(13) 0.3859(3) 0.0182(6) Uani 1 1 d .
C29 C 0.7542(4) 0.25319(12) 0.2976(3) 0.0188(6) Uani 1 1 d .
C30 C 0.8836(4) 0.28582(13) 0.3088(3) 0.0211(7) Uani 1 1 d .
C31 C 1.0020(5) 0.54306(15) 0.4516(4) 0.0303(8) Uani 1 1 d .
H31A H 1.0100 0.5437 0.3496 0.045 Uiso 1 1 calc R
H31B H 1.0883 0.5217 0.4910 0.045 Uiso 1 1 calc R
H31C H 1.0005 0.5842 0.4872 0.045 Uiso 1 1 calc R
C32 C 0.6990(5) 0.60150(15) 0.5722(4) 0.0294(8) Uani 1 1 d .
H32A H 0.5978 0.6115 0.5361 0.035 Uiso 1 1 calc R
H32B H 0.7730 0.6261 0.5208 0.035 Uiso 1 1 calc R
C33 C 0.7065(6) 0.61715(16) 0.7276(4) 0.0422(11) Uani 1 1 d .
H33A H 0.6286 0.5950 0.7780 0.063 Uiso 1 1 calc R
H33B H 0.6904 0.6602 0.7398 0.063 Uiso 1 1 calc R
H33C H 0.8055 0.6062 0.7646 0.063 Uiso 1 1 calc R
C34 C 0.4729(4) 0.49568(14) 0.6275(3) 0.0221(7) Uani 1 1 d .
H34A H 0.4156 0.4589 0.6113 0.033 Uiso 1 1 calc R
H34B H 0.4257 0.5288 0.5768 0.033 Uiso 1 1 calc R
H34C H 0.4742 0.5047 0.7276 0.033 Uiso 1 1 calc R
C35 C 0.5548(4) 0.35389(14) 0.6479(3) 0.0213(7) Uani 1 1 d .
H35A H 0.5243 0.3132 0.6511 0.026 Uiso 1 1 calc R
H35B H 0.5167 0.3816 0.7142 0.026 Uiso 1 1 calc R
C36 C 0.4854(4) 0.25949(15) 0.3999(3) 0.0265(8) Uani 1 1 d .
H36A H 0.4810 0.2254 0.4641 0.040 Uiso 1 1 calc R
H36B H 0.4472 0.2473 0.3081 0.040 Uiso 1 1 calc R
H36C H 0.4237 0.2922 0.4365 0.040 Uiso 1 1 calc R
C37 C 0.7305(4) 0.19778(13) 0.2090(3) 0.0228(7) Uani 1 1 d .
H37A H 0.8025 0.1985 0.1304 0.027 Uiso 1 1 calc R
H37B H 0.6279 0.1989 0.1691 0.027 Uiso 1 1 calc R
C38 C 0.7504(5) 0.13943(14) 0.2897(4) 0.0350(9) Uani 1 1 d .
H38A H 0.8521 0.1377 0.3287 0.053 Uiso 1 1 calc R
H38B H 0.7350 0.1054 0.2266 0.053 Uiso 1 1 calc R
H38C H 0.6769 0.1376 0.3656 0.053 Uiso 1 1 calc R
C39 C 1.0336(5) 0.27338(16) 0.2452(4) 0.0359(8) Uani 1 1 d .
H39A H 1.0398 0.2310 0.2191 0.054 Uiso 1 1 calc R
H39B H 1.1128 0.2827 0.3129 0.054 Uiso 1 1 calc R
H39C H 1.0466 0.2983 0.1618 0.054 Uiso 1 1 calc R
C40 C 1.1610(4) 0.38861(15) 0.5060(3) 0.0233(7) Uani 1 1 d .
H40A H 1.1781 0.4161 0.5855 0.028 Uiso 1 1 calc R
H40B H 1.1857 0.3468 0.5313 0.028 Uiso 1 1 calc R
C41 C 1.2332(4) 0.41019(17) 0.3647(3) 0.0280(8) Uani 1 1 d .
H41A H 1.2915 0.4475 0.3780 0.034 Uiso 1 1 calc R
H41B H 1.2995 0.3790 0.3247 0.034 Uiso 1 1 calc R
C42 C 1.0930(4) 0.42122(15) 0.2693(3) 0.0232(7) Uani 1 1 d .
H42A H 1.0871 0.3942 0.1877 0.028 Uiso 1 1 calc R
H42B H 1.0793 0.4635 0.2413 0.028 Uiso 1 1 calc R

loop_
_atom_site_aniso_label
_atom_site_aniso_U_11
_atom_site_aniso_U_22
_atom_site_aniso_U_33
_atom_site_aniso_U_23
_atom_site_aniso_U_13
_atom_site_aniso_U_12
Si1 0.0162(4) 0.0187(4) 0.0130(4) 0.0015(3) -0.0014(3) 0.0009(4)
N1 0.0150(13) 0.0154(12) 0.0229(13) -0.0005(9) -0.0036(10) -0.0014(11)
N2 0.0154(12) 0.0176(12) 0.0146(11) 0.0013(10) 0.0017(9) 0.0018(11)
C1 0.0253(17) 0.0211(15) 0.0253(16) -0.0032(13) -0.0008(13) -0.0026(13)
C2 0.0268(17) 0.0189(14) 0.0185(14) 0.0011(11) -0.0004(12) -0.0012(13)
C3 0.0202(16) 0.0164(14) 0.0149(13) 0.0026(10) 0.0011(12) 0.0003(13)
C4 0.0200(16) 0.0146(13) 0.0139(13) 0.0050(10) -0.0005(11) -0.0021(13)
C5 0.0148(15) 0.0158(14) 0.0116(13) 0.0005(10) 0.0039(11) -0.0029(12)
C6 0.0138(16) 0.0182(15) 0.0108(13) 0.0003(10) 0.0009(11) 0.0038(12)
C7 0.0186(16) 0.0161(14) 0.0128(13) -0.0015(11) 0.0019(12) -0.0011(12)
C8 0.0235(19) 0.0178(15) 0.0167(14) -0.0010(11) 0.0053(12) 0.0026(13)
C9 0.0228(16) 0.0183(14) 0.0120(13) 0.0005(11) 0.0011(12) 0.0044(13)
C10 0.024(2) 0.0290(18) 0.048(2) -0.0098(16) -0.0072(16) -0.0057(14)
C11 0.036(2) 0.0247(15) 0.0225(15) 0.0013(12) -0.0025(14) -0.0075(14)
C12 0.081(3) 0.0253(17) 0.0251(18) -0.0064(14) 0.0092(19) -0.015(2)
C13 0.024(2) 0.0201(15) 0.0278(16) -0.0041(12) -0.0009(13) 0.0068(13)
C14 0.0212(15) 0.0119(13) 0.0206(13) -0.0021(10) 0.0003(12) 0.0035(13)
C15 0.0230(17) 0.0173(14) 0.0230(14) -0.0016(11) 0.0041(14) -0.0022(13)
C16 0.0305(19) 0.0137(15) 0.0272(16) 0.0011(12) 0.0044(14) 0.0016(13)
C17 0.037(2) 0.0180(15) 0.0257(16) -0.0043(12) 0.0076(15) 0.0009(15)
C18 0.0304(19) 0.0216(15) 0.0276(15) 0.0018(12) -0.0051(16) 0.0111(16)
C19 0.0264(17) 0.0241(16) 0.0153(15) -0.0003(12) -0.0020(12) 0.0011(13)
C20 0.0221(18) 0.0347(19) 0.0239(16) 0.0026(13) -0.0036(13) 0.0006(15)
C21 0.0183(15) 0.0322(17) 0.0203(14) 0.0007(13) -0.0043(13) 0.0019(15)
Si2 0.0157(4) 0.0206(4) 0.0123(4) 0.0007(3) 0.0003(3) -0.0033(4)
N3 0.0174(13) 0.0176(13) 0.0137(11) -0.0003(9) 0.0003(9) -0.0050(11)
N4 0.0186(14) 0.0170(13) 0.0172(12) -0.0009(9) 0.0026(11) -0.0006(11)
C22 0.0319(19) 0.0143(14) 0.0201(15) 0.0020(11) -0.0070(13) -0.0066(13)
C23 0.031(2) 0.0141(15) 0.0164(14) 0.0008(11) -0.0070(13) 0.0013(14)
C24 0.0228(16) 0.0168(15) 0.0110(12) -0.0007(11) -0.0070(12) -0.0014(12)
C25 0.0194(17) 0.0186(15) 0.0087(13) -0.0011(10) -0.0021(11) -0.0023(12)
C26 0.0139(15) 0.0162(14) 0.0178(14) -0.0002(11) -0.0040(12) -0.0020(13)
C27 0.0170(14) 0.0141(13) 0.0140(13) 0.0028(10) 0.0022(12) -0.0004(12)
C28 0.0218(16) 0.0154(14) 0.0174(13) 0.0034(11) 0.0019(12) 0.0001(13)
C29 0.0290(18) 0.0134(13) 0.0141(13) 0.0020(10) -0.0006(12) 0.0028(12)
C30 0.0258(18) 0.0175(14) 0.0200(15) -0.0024(12) 0.0061(13) 0.0024(13)
C31 0.036(2) 0.0246(16) 0.0302(16) -0.0011(13) -0.0005(16) -0.0103(16)
C32 0.036(2) 0.0190(17) 0.0330(18) 0.0040(13) -0.0099(15) 0.0005(15)
C33 0.059(3) 0.0206(17) 0.047(2) -0.0105(16) -0.026(2) 0.0136(18)
C34 0.0216(16) 0.0207(16) 0.0238(15) -0.0057(11) -0.0032(14) 0.0043(13)
C35 0.0263(19) 0.0199(15) 0.0176(14) -0.0026(11) 0.0042(12) -0.0025(13)
C36 0.027(2) 0.0217(16) 0.0313(17) -0.0053(12) 0.0008(15) -0.0050(15)
C37 0.0324(19) 0.0199(14) 0.0160(14) -0.0029(11) -0.0005(13) 0.0007(15)
C38 0.060(3) 0.0182(15) 0.0273(18) -0.0018(13) 0.0042(17) 0.0026(17)
C39 0.032(2) 0.0337(18) 0.042(2) -0.0099(15) 0.0145(18) -0.0017(17)
C40 0.0188(17) 0.0363(19) 0.0148(13) 0.0053(12) -0.0005(12) -0.0008(15)
C41 0.0174(17) 0.045(2) 0.0214(15) 0.0025(13) 0.0052(12) -0.0043(16)
C42 0.0213(17) 0.0331(18) 0.0152(15) 0.0026(12) 0.0049(12) -0.0076(14)

loop_
_atom_type_symbol
_atom_type_description
_atom_type_scat_dispersion_real
_atom_type_scat_dispersion_imag
_atom_type_scat_source
C C 0.0033 0.0016 'International Tables Vol C Tables 4.2.6.8 and 6.1.1.4'
H H 0.0000 0.0000 'International Tables Vol C Tables 4.2.6.8 and 6.1.1.4'
N N 0.0061 0.0033 'International Tables Vol C Tables 4.2.6.8 and 6.1.1.4'
Si Si 0.0817 0.0704 'International Tables Vol C Tables 4.2.6.8 and 6.1.1.4'

loop_
_geom_angle_atom_site_label_1
_geom_angle_atom_site_label_2
_geom_angle_atom_site_label_3
_geom_angle
N1 Si1 N2 101.27(12)
N1 Si1 C21 118.03(14)
N2 Si1 C21 119.09(14)
N1 Si1 C19 118.24(13)
N2 Si1 C19 119.27(13)
C21 Si1 C19 81.74(14)
C1 N1 C4 107.7(3)
C1 N1 Si1 126.2(2)
C4 N1 Si1 125.1(2)
C9 N2 C6 107.8(2)
C9 N2 Si1 125.9(2)
C6 N2 Si1 126.3(2)
C2 C1 N1 109.0(3)
C2 C1 C10 128.4(3)
N1 C1 C10 122.6(3)
C1 C2 C3 107.6(3)
C1 C2 C11 126.9(3)
C3 C2 C11 125.6(3)
C4 C3 C2 106.8(3)
C4 C3 C13 128.6(3)
C2 C3 C13 124.6(3)
C3 C4 N1 108.8(3)
C3 C4 C5 130.0(3)
N1 C4 C5 120.9(3)
C14 C5 C6 120.5(3)
C14 C5 C4 120.3(3)
C6 C5 C4 119.2(3)
C7 C6 N2 108.4(3)
C7 C6 C5 130.8(3)
N2 C6 C5 120.7(3)
C6 C7 C8 107.4(3)
C6 C7 C15 128.1(3)
C8 C7 C15 124.5(3)
C9 C8 C7 108.1(3)
C9 C8 C16 126.8(3)
C7 C8 C16 125.1(3)
C8 C9 N2 108.3(3)
C8 C9 C18 129.7(3)
N2 C9 C18 121.9(3)
C1 C10 H10A 109.5
C1 C10 H10B 109.5
H10A C10 H10B 109.5
C1 C10 H10C 109.5
H10A C10 H10C 109.5
H10B C10 H10C 109.5
C12 C11 C2 113.6(3)
C12 C11 H11A 108.8
C2 C11 H11A 108.8
C12 C11 H11B 108.8
C2 C11 H11B 108.8
H11A C11 H11B 107.7
C11 C12 H12A 109.5
C11 C12 H12B 109.5
H12A C12 H12B 109.5
C11 C12 H12C 109.5
H12A C12 H12C 109.5
H12B C12 H12C 109.5
C3 C13 H13A 109.5
C3 C13 H13B 109.5
H13A C13 H13B 109.5
C3 C13 H13C 109.5
H13A C13 H13C 109.5
H13B C13 H13C 109.5
C5 C14 H14A 120.0
C5 C14 H14B 120.0
H14A C14 H14B 120.0
C7 C15 H15A 109.5
C7 C15 H15B 109.5
H15A C15 H15B 109.5
C7 C15 H15C 109.5
H15A C15 H15C 109.5
H15B C15 H15C 109.5
C8 C16 C17 113.5(3)
C8 C16 H16A 108.9
C17 C16 H16A 108.9
C8 C16 H16B 108.9
C17 C16 H16B 108.9
H16A C16 H16B 107.7
C16 C17 H17A 109.5
C16 C17 H17B 109.5
H17A C17 H17B 109.5
C16 C17 H17C 109.5
H17A C17 H17C 109.5
H17B C17 H17C 109.5
C9 C18 H18A 109.5
C9 C18 H18B 109.5
H18A C18 H18B 109.5
C9 C18 H18C 109.5
H18A C18 H18C 109.5
H18B C18 H18C 109.5
C20 C19 Si1 88.06(19)
C20 C19 H19A 114.0
Si1 C19 H19A 114.0
C20 C19 H19B 114.0
Si1 C19 H19B 114.0
H19A C19 H19B 111.2
C19 C20 C21 102.4(3)
C19 C20 H20A 111.3
C21 C20 H20A 111.3
C19 C20 H20B 111.3
C21 C20 H20B 111.3
H20A C20 H20B 109.2
C20 C21 H21A 114.0
Si1 C21 H21A 114.0
C20 C21 H21B 114.0
Si1 C21 H21B 114.0
C20 C21 Si1 87.8(2)
H21A C21 H21B 111.2
N3 Si2 N4 101.11(13)
N3 Si2 C42 118.65(14)
N4 Si2 C42 118.28(13)
N3 Si2 C40 119.23(14)
N4 Si2 C40 118.44(14)
C42 Si2 C40 82.01(15)
C25 N3 C22 107.3(3)
C25 N3 Si2 125.7(2)
C22 N3 Si2 127.0(2)
C30 N4 C27 107.1(3)
C30 N4 Si2 127.0(2)
C27 N4 Si2 124.6(2)
C23 C22 N3 108.5(3)
C23 C22 C31 129.0(3)
N3 C22 C31 122.5(3)
C22 C23 C24 108.4(3)
C22 C23 C32 126.6(3)
C24 C23 C32 124.9(3)
C25 C24 C23 106.9(3)
C25 C24 C34 128.5(3)
C23 C24 C34 124.4(3)
C24 C25 N3 108.9(3)
C24 C25 C26 130.7(3)
N3 C25 C26 120.5(3)
C35 C26 C27 120.3(3)
C35 C26 C25 121.7(3)
C27 C26 C25 118.0(3)
C28 C27 N4 108.8(3)
C28 C27 C26 130.3(3)
N4 C27 C26 120.8(3)
C27 C28 C29 107.1(3)
C27 C28 C36 127.8(3)
C29 C28 C36 124.9(3)
C30 C29 C28 107.8(3)
C30 C29 C37 126.6(3)
C28 C29 C37 125.6(3)
C29 C30 N4 109.1(3)
C29 C30 C39 128.5(3)
N4 C30 C39 122.3(3)
C22 C31 H31A 109.5
C22 C31 H31B 109.5
H31A C31 H31B 109.5
C22 C31 H31C 109.5
H31A C31 H31C 109.5
H31B C31 H31C 109.5
C23 C32 C33 112.2(3)
C23 C32 H32A 109.2
C33 C32 H32A 109.2
C23 C32 H32B 109.2
C33 C32 H32B 109.2
H32A C32 H32B 107.9
C32 C33 H33A 109.5
C32 C33 H33B 109.5
H33A C33 H33B 109.5
C32 C33 H33C 109.5
H33A C33 H33C 109.5
H33B C33 H33C 109.5
C24 C34 H34A 109.5
C24 C34 H34B 109.5
H34A C34 H34B 109.5
C24 C34 H34C 109.5
H34A C34 H34C 109.5
H34B C34 H34C 109.5
C26 C35 H35A 120.0
C26 C35 H35B 120.0
H35A C35 H35B 120.0
C28 C36 H36A 109.5
C28 C36 H36B 109.5
H36A C36 H36B 109.5
C28 C36 H36C 109.5
H36A C36 H36C 109.5
H36B C36 H36C 109.5
C29 C37 C38 113.5(2)
C29 C37 H37A 108.9
C38 C37 H37A 108.9
C29 C37 H37B 108.9
C38 C37 H37B 108.9
H37A C37 H37B 107.7
C37 C38 H38A 109.5
C37 C38 H38B 109.5
H38A C38 H38B 109.5
C37 C38 H38C 109.5
H38A C38 H38C 109.5
H38B C38 H38C 109.5
C30 C39 H39A 109.5
C30 C39 H39B 109.5
H39A C39 H39B 109.5
C30 C39 H39C 109.5
H39A C39 H39C 109.5
H39B C39 H39C 109.5
C41 C40 Si2 87.08(19)
C41 C40 H40A 114.1
Si2 C40 H40A 114.1
C41 C40 H40B 114.1
Si2 C40 H40B 114.1
H40A C40 H40B 111.3
C42 C41 C40 103.0(3)
C42 C41 H41A 111.2
C40 C41 H41A 111.2
C42 C41 H41B 111.2
C40 C41 H41B 111.2
H41A C41 H41B 109.1
C41 C42 Si2 87.96(19)
C41 C42 H42A 114.0
Si2 C42 H42A 114.0
C41 C42 H42B 114.0
Si2 C42 H42B 114.0
H42A C42 H42B 111.2

loop_
_geom_bond_atom_site_label_1
_geom_bond_atom_site_label_2
_geom_bond_distance
Si1 N1 1.756(3)
Si1 N2 1.763(3)
Si1 C21 1.870(3)
Si1 C19 1.878(3)
N1 C1 1.402(4)
N1 C4 1.405(4)
N2 C9 1.401(4)
N2 C6 1.410(4)
C1 C2 1.363(5)
C1 C10 1.512(5)
C2 C3 1.456(4)
C2 C11 1.516(4)
C3 C4 1.377(4)
C3 C13 1.502(5)
C4 C5 1.483(4)
C5 C14 1.352(4)
C5 C6 1.476(4)
C6 C7 1.381(4)
C7 C8 1.431(4)
C7 C15 1.517(5)
C8 C9 1.378(5)
C8 C16 1.507(4)
C9 C18 1.504(5)
C10 H10A 0.9800
C10 H10B 0.9800
C10 H10C 0.9800
C11 C12 1.513(4)
C11 H11A 0.9900
C11 H11B 0.9900
C12 H12A 0.9800
C12 H12B 0.9800
C12 H12C 0.9800
C13 H13A 0.9800
C13 H13B 0.9800
C13 H13C 0.9800
C14 H14A 0.9500
C14 H14B 0.9500
C15 H15A 0.9800
C15 H15B 0.9800
C15 H15C 0.9800
C16 C17 1.540(5)
C16 H16A 0.9900
C16 H16B 0.9900
C17 H17A 0.9800
C17 H17B 0.9800
C17 H17C 0.9800
C18 H18A 0.9800
C18 H18B 0.9800
C18 H18C 0.9800
C19 C20 1.564(5)
C19 H19A 0.9900
C19 H19B 0.9900
C20 C21 1.583(4)
C20 H20A 0.9900
C20 H20B 0.9900
C21 H21A 0.9900
C21 H21B 0.9900
Si2 N3 1.750(3)
Si2 N4 1.756(3)
Si2 C42 1.863(3)
Si2 C40 1.880(3)
N3 C25 1.404(4)
N3 C22 1.406(4)
N4 C30 1.400(4)
N4 C27 1.400(4)
C22 C23 1.362(5)
C22 C31 1.497(5)
C23 C24 1.433(5)
C23 C32 1.523(4)
C24 C25 1.374(4)
C24 C34 1.494(5)
C25 C26 1.479(4)
C26 C35 1.339(4)
C26 C27 1.470(4)
C27 C28 1.383(4)
C28 C29 1.426(4)
C28 C36 1.496(5)
C29 C30 1.368(5)
C29 C37 1.515(4)
C30 C39 1.495(5)
C31 H31A 0.9800
C31 H31B 0.9800
C31 H31C 0.9800
C32 C33 1.530(5)
C32 H32A 0.9900
C32 H32B 0.9900
C33 H33A 0.9800
C33 H33B 0.9800
C33 H33C 0.9800
C34 H34A 0.9800
C34 H34B 0.9800
C34 H34C 0.9800
C35 H35A 0.9500
C35 H35B 0.9500
C36 H36A 0.9800
C36 H36B 0.9800
C36 H36C 0.9800
C37 C38 1.525(4)
C37 H37A 0.9900
C37 H37B 0.9900
C38 H38A 0.9800
C38 H38B 0.9800
C38 H38C 0.9800
C39 H39A 0.9800
C39 H39B 0.9800
C39 H39C 0.9800
C40 C41 1.574(4)
C40 H40A 0.9900
C40 H40B 0.9900
C41 C42 1.565(5)
C41 H41A 0.9900
C41 H41B 0.9900
C42 H42A 0.9900
C42 H42B 0.9900

loop_
_geom_torsion_atom_site_label_1
_geom_torsion_atom_site_label_2
_geom_torsion_atom_site_label_3
_geom_torsion_atom_site_label_4
_geom_torsion
N2 Si1 N1 C1 167.2(3)
C21 Si1 N1 C1 -60.9(3)
C19 Si1 N1 C1 34.9(3)
C20 Si1 N1 C1 -12.6(3)
N2 Si1 N1 C4 0.0(3)
C21 Si1 N1 C4 131.9(2)
C19 Si1 N1 C4 -132.3(2)
C20 Si1 N1 C4 -179.9(2)
N1 Si1 N2 C9 -170.1(2)
C21 Si1 N2 C9 58.6(3)
C19 Si1 N2 C9 -38.4(3)
C20 Si1 N2 C9 9.8(3)
N1 Si1 N2 C6 7.3(2)
C21 Si1 N2 C6 -124.0(2)
C19 Si1 N2 C6 139.0(2)
C20 Si1 N2 C6 -172.8(2)
C4 N1 C1 C2 1.3(3)
Si1 N1 C1 C2 -167.8(2)
C4 N1 C1 C10 -177.2(3)
Si1 N1 C1 C10 13.7(5)
N1 C1 C2 C3 0.2(3)
C10 C1 C2 C3 178.6(3)
N1 C1 C2 C11 -178.5(3)
C10 C1 C2 C11 -0.1(6)
C1 C2 C3 C4 -1.7(3)
C11 C2 C3 C4 177.0(3)
C1 C2 C3 C13 177.8(3)
C11 C2 C3 C13 -3.5(5)
C2 C3 C4 N1 2.5(3)
C13 C3 C4 N1 -176.9(3)
C2 C3 C4 C5 -171.3(3)
C13 C3 C4 C5 9.2(5)
C1 N1 C4 C3 -2.4(3)
Si1 N1 C4 C3 166.8(2)
C1 N1 C4 C5 172.1(3)
Si1 N1 C4 C5 -18.7(4)
C3 C4 C5 C14 26.6(5)
N1 C4 C5 C14 -146.6(3)
C3 C4 C5 C6 -155.0(3)
N1 C4 C5 C6 31.8(4)
C9 N2 C6 C7 1.0(3)
Si1 N2 C6 C7 -176.8(2)
C9 N2 C6 C5 -178.0(2)
Si1 N2 C6 C5 4.2(4)
C14 C5 C6 C7 -24.6(5)
C4 C5 C6 C7 157.0(3)
C14 C5 C6 N2 154.1(3)
C4 C5 C6 N2 -24.2(4)
N2 C6 C7 C8 -0.8(3)
C5 C6 C7 C8 178.1(3)
N2 C6 C7 C15 176.1(3)
C5 C6 C7 C15 -5.0(5)
C6 C7 C8 C9 0.3(3)
C15 C7 C8 C9 -176.8(3)
C6 C7 C8 C16 -179.3(3)
C15 C7 C8 C16 3.7(5)
C7 C8 C9 N2 0.3(3)
C16 C8 C9 N2 179.9(3)
C7 C8 C9 C18 -176.9(3)
C16 C8 C9 C18 2.7(5)
C6 N2 C9 C8 -0.8(3)
Si1 N2 C9 C8 176.99(19)
C6 N2 C9 C18 176.7(3)
Si1 N2 C9 C18 -5.5(4)
C1 C2 C11 C12 -83.9(5)
C3 C2 C11 C12 97.6(4)
C9 C8 C16 C17 -106.9(4)
C7 C8 C16 C17 72.6(4)
N1 Si1 C19 C20 -118.6(2)
N2 Si1 C19 C20 117.65(19)
C21 Si1 C19 C20 -1.1(2)
Si1 C19 C20 C21 1.4(2)
N1 Si1 C20 C19 89.1(2)
N2 Si1 C20 C19 -90.8(2)
C21 Si1 C20 C19 178.3(3)
N1 Si1 C20 C21 -89.2(2)
N2 Si1 C20 C21 90.9(2)
C19 Si1 C20 C21 -178.3(3)
C19 C20 C21 Si1 -1.4(2)
N1 Si1 C21 C20 118.80(19)
N2 Si1 C21 C20 -117.85(19)
C19 Si1 C21 C20 1.13(19)
N4 Si2 N3 C25 13.9(2)
C42 Si2 N3 C25 145.0(2)
C40 Si2 N3 C25 -117.8(2)
C41 Si2 N3 C25 -166.75(19)
N4 Si2 N3 C22 -163.0(2)
C42 Si2 N3 C22 -31.9(3)
C40 Si2 N3 C22 65.3(3)
C41 Si2 N3 C22 16.4(3)
N3 Si2 N4 C30 157.6(3)
C42 Si2 N4 C30 26.3(3)
C40 Si2 N4 C30 -70.1(3)
C41 Si2 N4 C30 -21.7(3)
N3 Si2 N4 C27 -7.5(2)
C42 Si2 N4 C27 -138.9(2)
C40 Si2 N4 C27 124.7(2)
C41 Si2 N4 C27 173.1(2)
C25 N3 C22 C23 -1.5(3)
Si2 N3 C22 C23 175.9(2)
C25 N3 C22 C31 176.4(3)
Si2 N3 C22 C31 -6.3(4)
N3 C22 C23 C24 1.1(3)
C31 C22 C23 C24 -176.5(3)
N3 C22 C23 C32 178.8(3)
C31 C22 C23 C32 1.1(5)
C22 C23 C24 C25 -0.3(3)
C32 C23 C24 C25 -178.0(3)
C22 C23 C24 C34 -175.9(3)
C32 C23 C24 C34 6.4(5)
C23 C24 C25 N3 -0.6(3)
C34 C24 C25 N3 174.8(3)
C23 C24 C25 C26 -179.4(3)
C34 C24 C25 C26 -4.1(5)
C22 N3 C25 C24 1.2(3)
Si2 N3 C25 C24 -176.2(2)
C22 N3 C25 C26 -179.8(3)
Si2 N3 C25 C26 2.8(4)
C24 C25 C26 C35 -30.3(5)
N3 C25 C26 C35 151.0(3)
C24 C25 C26 C27 149.7(3)
N3 C25 C26 C27 -29.0(4)
C30 N4 C27 C28 -1.3(3)
Si2 N4 C27 C28 166.3(2)
C30 N4 C27 C26 176.7(3)
Si2 N4 C27 C26 -15.6(4)
C35 C26 C27 C28 33.3(5)
C25 C26 C27 C28 -146.8(3)
C35 C26 C27 N4 -144.2(3)
C25 C26 C27 N4 35.7(4)
N4 C27 C28 C29 0.1(3)
C26 C27 C28 C29 -177.6(3)
N4 C27 C28 C36 -176.2(3)
C26 C27 C28 C36 6.1(5)
C27 C28 C29 C30 1.1(3)
C36 C28 C29 C30 177.5(3)
C27 C28 C29 C37 -179.6(3)
C36 C28 C29 C37 -3.2(5)
C28 C29 C30 N4 -1.9(3)
C37 C29 C30 N4 178.8(3)
C28 C29 C30 C39 175.2(3)
C37 C29 C30 C39 -4.1(5)
C27 N4 C30 C29 2.0(3)
Si2 N4 C30 C29 -165.3(2)
C27 N4 C30 C39 -175.4(3)
Si2 N4 C30 C39 17.4(4)
C22 C23 C32 C33 -104.3(4)
C24 C23 C32 C33 72.9(4)
C30 C29 C37 C38 96.3(4)
C28 C29 C37 C38 -82.9(4)
N3 Si2 C40 C41 -118.3(2)
N4 Si2 C40 C41 118.0(2)
C42 Si2 C40 C41 0.1(2)
Si2 C40 C41 C42 -0.1(3)
N3 Si2 C41 C42 -89.5(2)
N4 Si2 C41 C42 89.7(2)
C40 Si2 C41 C42 179.8(3)
N3 Si2 C41 C40 90.7(2)
N4 Si2 C41 C40 -90.2(2)
C42 Si2 C41 C40 -179.8(3)
C40 C41 C42 Si2 0.1(3)
N3 Si2 C42 C41 118.9(2)
N4 Si2 C42 C41 -118.2(2)
C40 Si2 C42 C41 -0.1(2)
